data_7225459
loop_
_publ_author_name
'Dong, Ruo-Ting'
'Chen, Xin-Li'
'Cui, Xiao'
'Chen, Su-Su'
'Shen, Mo-Yuan'
'Li, Chu-Wen'
'Li, Qian-Hong'
'Hu, Ming-Yuan'
'Huang, Lan-Fen'
'Deng, Hong'

_publ_section_title
;
 Copper(i)--lanthanide(iii) heterometallic metal--organic frameworks
 constructed from 3-(3-pyridyl)acrylic acid: syntheses, structures, and
 properties
;
_journal_issue 29
_journal_name_full CrystEngComm
_journal_page_first 5547
_journal_paper_doi 10.1039/C6CE00637J
_journal_volume 18
_journal_year 2016
_chemical_formula_moiety '2(C24 H23 Cu Gd I N3 O8), O'
_chemical_formula_sum 'C48 H46 Cu2 Gd2 I2 N6 O17'
_chemical_formula_weight 1674.29
_chemical_name_systematic
;
 ? 
;
_space_group_crystal_system monoclinic
_space_group_IT_number 15
_space_group_name_Hall '-C 2yc'
_space_group_name_H-M_alt 'C 1 2/c 1'
_symmetry_space_group_name_Hall '-C 2yc'
_symmetry_space_group_name_H-M 'C 1 2/c 1'
_atom_sites_solution_hydrogens mixed
_audit_creation_date 2016-05-29
_audit_creation_method
;
Olex2 1.2
(compiled 2016.02.19 svn.r3266 for OlexSys, GUI svn.r5155)
;
_audit_update_record
;
2016-06-02 deposited with the CCDC.
2016-06-06 downloaded from the CCDC.
;
_cell_angle_alpha 90
_cell_angle_beta 110.4250(10)
_cell_angle_gamma 90
_cell_formula_units_Z 4
_cell_length_a 21.998(2)
_cell_length_b 9.2967(9)
_cell_length_c 29.381(4)
_cell_measurement_reflns_used 5202
_cell_measurement_temperature 296(2)
_cell_measurement_theta_max 27.62
_cell_measurement_theta_min 2.40
_cell_volume 5630.9(11)
_computing_cell_refinement 'SAINT v7.68A (Bruker, 2009)'
_computing_data_collection 'Apex2 (Bruker, 2005)'
_computing_data_reduction 'SAINT v7.68A (Bruker, 2009)'
_computing_molecular_graphics 'Olex2 (Dolomanov et al., 2009)'
_computing_publication_material 'Olex2 (Dolomanov et al., 2009)'
_computing_structure_refinement 'ShelXL (Sheldrick, 2015)'
_computing_structure_solution 'SHELXS-97 (Sheldrick, 2008)'
_diffrn_ambient_temperature 296.15
_diffrn_measured_fraction_theta_full 0.998
_diffrn_measured_fraction_theta_max 0.998
_diffrn_measurement_device_type 'Bruker APEX-II CCD'
_diffrn_measurement_method '\f and \w scans'
_diffrn_radiation_monochromator graphite
_diffrn_radiation_type MoK\a
_diffrn_radiation_wavelength 0.71073
_diffrn_reflns_av_R_equivalents 0.0289
_diffrn_reflns_av_unetI/netI 0.0334
_diffrn_reflns_Laue_measured_fraction_full 0.998
_diffrn_reflns_Laue_measured_fraction_max 0.998
_diffrn_reflns_limit_h_max 26
_diffrn_reflns_limit_h_min -23
_diffrn_reflns_limit_k_max 11
_diffrn_reflns_limit_k_min -10
_diffrn_reflns_limit_l_max 30
_diffrn_reflns_limit_l_min -35
_diffrn_reflns_number 14263
_diffrn_reflns_point_group_measured_fraction_full 0.998
_diffrn_reflns_point_group_measured_fraction_max 0.998
_diffrn_reflns_theta_full 25.242
_diffrn_reflns_theta_max 25.399
_diffrn_reflns_theta_min 1.479
_diffrn_standards_number 0
_exptl_absorpt_coefficient_mu 4.239
_exptl_absorpt_correction_T_max 0.428
_exptl_absorpt_correction_T_min 0.376
_exptl_absorpt_correction_type multi-scan
_exptl_absorpt_process_details 'Apex2 (Bruker, 2005)'
_exptl_crystal_colour yellow
_exptl_crystal_density_diffrn 1.973
_exptl_crystal_density_method 'not measured'
_exptl_crystal_description block
_exptl_crystal_F_000 3208
_exptl_crystal_size_max 0.3
_exptl_crystal_size_mid 0.2
_exptl_crystal_size_min 0.2
_refine_diff_density_max 0.791
_refine_diff_density_min -1.215
_refine_diff_density_rms 0.106
_refine_ls_extinction_method none
_refine_ls_goodness_of_fit_ref 1.015
_refine_ls_hydrogen_treatment constr
_refine_ls_matrix_type full
_refine_ls_number_parameters 354
_refine_ls_number_reflns 5192
_refine_ls_number_restraints 0
_refine_ls_restrained_S_all 1.015
_refine_ls_R_factor_all 0.0330
_refine_ls_R_factor_gt 0.0273
_refine_ls_shift/su_max 0.001
_refine_ls_shift/su_mean 0.000
_refine_ls_structure_factor_coef Fsqd
_refine_ls_weighting_details 'w=1/[\s^2^(Fo^2^)+(0.0328P)^2^+9.4077P] where P=(Fo^2^+2Fc^2^)/3'
_refine_ls_weighting_scheme calc
_refine_ls_wR_factor_gt 0.0639
_refine_ls_wR_factor_ref 0.0669
_reflns_Friedel_coverage 0.000
_reflns_number_gt 4584
_reflns_number_total 5202
_reflns_threshold_expression 'I > 2\s(I)'
_cod_data_source_file c6ce00637j2.cif
_cod_data_source_block 6
_cod_depositor_comments 'Adding full bibliography for 7225454--7225470.cif.'
_cod_original_cell_volume 5631.1(10)
_cod_database_code 7225459
_shelx_space_group_comment
;
The symmetry employed for this shelxl refinement is uniquely defined
by the following loop, which should always be used as a source of
symmetry information in preference to the above space-group names.
They are only intended as comments.
;
_olex2_refinement_description
;
1. Fixed Uiso
 At 1.2 times of:
  All C(H) groups
 At 1.5 times of:
  All O(H,H) groups
2. Rigid bond restraints
 Gd1, O6
 with sigma for 1-2 distances of 0.02 and sigma for 1-3 distances of 0.02
3. Others
 Fixed Sof: O3W(0.5)
4.a Rotating group:
 O2W(H2WA,H2WB), O1W(H1WA,H1WB)
4.b Aromatic/amide H refined with riding coordinates:
 C10(H10), C24(H24), C16(H16), C11(H11), C15(H15), C13(H13), C23(H23),
 C21(H21), C3(H3), C2(H2), C19(H19), C22(H22), C18(H18), C8(H8), C5(H5),
 C14(H14), C7(H7), C6(H6)
;
_shelx_shelxl_version_number 2014/7
_olex2_submission_special_instructions 'No special instructions were received'

loop_
_space_group_symop_operation_xyz
'x, y, z'
'-x, y, -z+1/2'
'x+1/2, y+1/2, z'
'-x+1/2, y+1/2, -z+1/2'
'-x, -y, -z'
'x, -y, z-1/2'
'-x+1/2, -y+1/2, -z'
'x+1/2, -y+1/2, z-1/2'

loop_
_atom_site_label
_atom_site_type_symbol
_atom_site_fract_x
_atom_site_fract_y
_atom_site_fract_z
_atom_site_U_iso_or_equiv
_atom_site_adp_type
_atom_site_occupancy
_atom_site_site_symmetry_order
_atom_site_calc_flag
_atom_site_refinement_flags_posn
_atom_site_refinement_flags_adp
_atom_site_refinement_flags_occupancy
Gd1 Gd 0.27042(2) 0.51614(2) 0.01234(2) 0.02642(7) Uani 1 1 d . U .
I1 I 0.46608(2) 1.38266(4) 0.16944(2) 0.04774(10) Uani 1 1 d . . .
Cu1 Cu 0.43868(3) 1.31931(6) 0.24808(2) 0.04597(15) Uani 1 1 d . . .
O2W O 0.20965(15) 0.6099(3) 0.06059(11) 0.0417(7) Uani 1 1 d . . .
H2WA H 0.1954 0.6945 0.0506 0.063 Uiso 1 1 d GR . .
H2WB H 0.2343 0.6152 0.0906 0.063 Uiso 1 1 d GR . .
O1W O 0.28844(14) 0.3580(3) 0.08672(10) 0.0384(7) Uani 1 1 d . . .
H1WA H 0.3296 0.3541 0.1044 0.058 Uiso 1 1 d GR . .
H1WB H 0.2749 0.2705 0.0778 0.058 Uiso 1 1 d GR . .
C9 C 0.33936(17) 0.7517(4) 0.07683(14) 0.0293(8) Uani 1 1 d . . .
O1 O 0.18635(13) 0.3570(3) -0.00873(11) 0.0410(7) Uani 1 1 d . . .
C1 C 0.13781(18) 0.2764(4) -0.02220(13) 0.0295(8) Uani 1 1 d . . .
C10 C 0.3618(2) 0.8442(4) 0.12030(15) 0.0357(9) Uani 1 1 d . . .
H10 H 0.3579 0.9434 0.1165 0.043 Uiso 1 1 calc R . .
N3 N 0.35597(18) 1.4268(4) 0.24644(13) 0.0439(9) Uani 1 1 d . . .
C24 C 0.3450(2) 1.4452(5) 0.28763(16) 0.0419(10) Uani 1 1 d . . .
H24 H 0.3763 1.4124 0.3161 0.050 Uiso 1 1 calc R . .
C16 C 0.4090(2) 1.0199(4) 0.21113(15) 0.0387(10) Uani 1 1 d . . .
H16 H 0.4002 1.0683 0.1818 0.046 Uiso 1 1 calc R . .
N2 N 0.42462(17) 1.0984(4) 0.25168(12) 0.0396(8) Uani 1 1 d . . .
C11 C 0.3871(2) 0.7906(5) 0.16392(15) 0.0411(10) Uani 1 1 d . . .
H11 H 0.3945 0.6919 0.1663 0.049 Uiso 1 1 calc R . .
C12 C 0.4049(2) 0.8715(5) 0.20982(15) 0.0407(10) Uani 1 1 d . . .
C15 C 0.4367(3) 1.0281(6) 0.29368(16) 0.0528(13) Uani 1 1 d . . .
H15 H 0.4470 1.0812 0.3222 0.063 Uiso 1 1 calc R . .
C13 C 0.4193(3) 0.8009(6) 0.25404(17) 0.0593(14) Uani 1 1 d . . .
H13 H 0.4186 0.7009 0.2552 0.071 Uiso 1 1 calc R . .
C20 C 0.2895(2) 1.5108(5) 0.29109(16) 0.0428(11) Uani 1 1 d . . .
C23 C 0.3108(2) 1.4747(6) 0.20598(17) 0.0576(14) Uani 1 1 d . . .
H23 H 0.3173 1.4609 0.1767 0.069 Uiso 1 1 calc R . .
C21 C 0.2447(3) 1.5613(8) 0.24866(19) 0.0688(17) Uani 1 1 d . . .
H21 H 0.2074 1.6074 0.2491 0.083 Uiso 1 1 calc R . .
O3 O 0.30250(13) 0.8064(3) 0.03700(9) 0.0373(7) Uani 1 1 d . . .
O4 O 0.35446(14) 0.6212(3) 0.07971(10) 0.0419(7) Uani 1 1 d . . .
C3 C 0.0609(2) 0.4790(5) -0.04318(15) 0.0377(10) Uani 1 1 d . . .
H3 H 0.0974 0.5377 -0.0328 0.045 Uiso 1 1 calc R . .
C2 C 0.07142(19) 0.3399(4) -0.04080(16) 0.0375(10) Uani 1 1 d . . .
H2 H 0.0359 0.2782 -0.0511 0.045 Uiso 1 1 calc R . .
C19 C 0.2791(2) 1.5242(5) 0.33765(16) 0.0426(11) Uani 1 1 d . . .
H19 H 0.2475 1.5891 0.3389 0.051 Uiso 1 1 calc R . .
C22 C 0.2554(3) 1.5431(8) 0.20518(19) 0.080(2) Uani 1 1 d . . .
H22 H 0.2256 1.5767 0.1762 0.096 Uiso 1 1 calc R . .
C17 C 0.2976(2) 1.4736(4) 0.42393(15) 0.0341(9) Uani 1 1 d . . .
C18 C 0.3100(2) 1.4534(5) 0.37765(16) 0.0421(10) Uani 1 1 d . . .
H18 H 0.3414 1.3871 0.3771 0.051 Uiso 1 1 calc R . .
C8 C -0.0605(2) 0.4776(5) -0.07310(17) 0.0446(11) Uani 1 1 d . . .
H8 H -0.0587 0.3778 -0.0710 0.053 Uiso 1 1 calc R . .
C4 C -0.0021(2) 0.5519(5) -0.06046(15) 0.0389(10) Uani 1 1 d . . .
C5 C -0.0059(2) 0.7005(5) -0.06349(19) 0.0541(13) Uani 1 1 d . . .
H5 H 0.0316 0.7558 -0.0551 0.065 Uiso 1 1 calc R . .
C14 C 0.4347(3) 0.8805(6) 0.29636(18) 0.0648(16) Uani 1 1 d . . .
H14 H 0.4435 0.8350 0.3262 0.078 Uiso 1 1 calc R . .
C7 C -0.1203(2) 0.6827(6) -0.0905(2) 0.0597(15) Uani 1 1 d . . .
H7 H -0.1605 0.7279 -0.1006 0.072 Uiso 1 1 calc R . .
C6 C -0.0667(3) 0.7660(6) -0.0793(2) 0.0638(15) Uani 1 1 d . . .
H6 H -0.0703 0.8655 -0.0821 0.077 Uiso 1 1 calc R . .
N1 N -0.11875(18) 0.5390(5) -0.08801(15) 0.0511(10) Uani 1 1 d . . .
O5 O 0.25818(14) 1.5681(3) 0.42749(10) 0.0378(7) Uani 1 1 d . . .
O6 O 0.32606(14) 1.3900(3) 0.45893(10) 0.0384(7) Uani 1 1 d . U .
O2 O 0.14135(13) 0.1409(3) -0.02111(11) 0.0379(7) Uani 1 1 d . . .
O3W O 1.0060(16) 0.037(3) 0.9557(10) 0.41(2) Uani 0.5 1 d . . P

loop_
_atom_site_aniso_label
_atom_site_aniso_U_11
_atom_site_aniso_U_22
_atom_site_aniso_U_33
_atom_site_aniso_U_23
_atom_site_aniso_U_13
_atom_site_aniso_U_12
Gd1 0.02956(11) 0.02512(11) 0.02395(11) -0.00064(7) 0.00853(8) 0.00569(7)
I1 0.05068(18) 0.0580(2) 0.03271(16) 0.01299(13) 0.01218(13) 0.01458(14)
Cu1 0.0499(3) 0.0493(3) 0.0404(3) -0.0120(2) 0.0178(3) -0.0005(3)
O2W 0.0565(19) 0.0308(16) 0.0443(18) 0.0044(13) 0.0256(15) 0.0113(13)
O1W 0.0465(17) 0.0320(15) 0.0342(16) 0.0002(12) 0.0111(13) 0.0045(13)
C9 0.0259(19) 0.030(2) 0.030(2) -0.0021(16) 0.0074(16) -0.0004(16)
O1 0.0278(14) 0.0400(17) 0.0523(19) -0.0067(14) 0.0103(13) -0.0005(13)
C1 0.030(2) 0.035(2) 0.025(2) -0.0015(16) 0.0114(16) 0.0061(17)
C10 0.042(2) 0.024(2) 0.036(2) -0.0033(17) 0.0082(18) 0.0023(17)
N3 0.047(2) 0.055(2) 0.033(2) -0.0095(17) 0.0175(17) -0.0023(18)
C24 0.046(3) 0.049(3) 0.032(2) -0.002(2) 0.016(2) 0.002(2)
C16 0.048(3) 0.039(2) 0.027(2) -0.0034(17) 0.0093(19) -0.0060(19)
N2 0.045(2) 0.041(2) 0.033(2) -0.0094(16) 0.0134(16) -0.0092(16)
C11 0.052(3) 0.027(2) 0.037(2) -0.0001(18) 0.006(2) -0.0018(19)
C12 0.048(3) 0.038(2) 0.032(2) -0.0017(18) 0.009(2) -0.007(2)
C15 0.068(3) 0.064(3) 0.027(2) -0.013(2) 0.018(2) -0.024(3)
C13 0.084(4) 0.045(3) 0.041(3) 0.005(2) 0.011(3) -0.016(3)
C20 0.045(3) 0.052(3) 0.035(2) -0.005(2) 0.019(2) -0.004(2)
C23 0.055(3) 0.090(4) 0.032(3) -0.012(2) 0.019(2) 0.001(3)
C21 0.048(3) 0.119(5) 0.042(3) 0.003(3) 0.020(2) 0.021(3)
O3 0.0366(15) 0.0430(17) 0.0275(15) -0.0022(12) 0.0051(12) 0.0094(13)
O4 0.0498(17) 0.0263(15) 0.0402(17) -0.0067(12) 0.0038(14) 0.0056(13)
C3 0.032(2) 0.045(3) 0.038(2) 0.0027(18) 0.0151(19) 0.0068(18)
C2 0.030(2) 0.034(2) 0.048(3) -0.0032(19) 0.0124(19) 0.0058(17)
C19 0.040(2) 0.052(3) 0.041(3) -0.011(2) 0.020(2) -0.005(2)
C22 0.056(3) 0.147(6) 0.033(3) 0.010(3) 0.011(2) 0.030(4)
C17 0.044(2) 0.028(2) 0.035(2) -0.0052(17) 0.0209(19) -0.0136(18)
C18 0.053(3) 0.039(2) 0.043(3) -0.003(2) 0.028(2) -0.004(2)
C8 0.039(2) 0.045(3) 0.051(3) 0.013(2) 0.017(2) 0.014(2)
C4 0.042(2) 0.042(2) 0.035(2) 0.0071(19) 0.0158(19) 0.017(2)
C5 0.047(3) 0.045(3) 0.072(4) 0.007(2) 0.022(3) 0.014(2)
C14 0.091(4) 0.067(4) 0.031(3) 0.005(2) 0.014(3) -0.027(3)
C7 0.048(3) 0.064(4) 0.072(4) 0.027(3) 0.027(3) 0.032(3)
C6 0.062(3) 0.043(3) 0.091(4) 0.017(3) 0.032(3) 0.028(3)
N1 0.036(2) 0.062(3) 0.056(3) 0.018(2) 0.0182(19) 0.0183(18)
O5 0.0491(17) 0.0340(16) 0.0336(16) -0.0006(12) 0.0187(13) -0.0033(14)
O6 0.0524(18) 0.0283(15) 0.0401(17) 0.0017(13) 0.0230(14) -0.0055(13)
O2 0.0366(15) 0.0279(15) 0.0495(18) -0.0012(12) 0.0152(13) 0.0078(12)
O3W 0.49(4) 0.23(2) 0.40(4) -0.02(2) 0.02(3) -0.28(3)

loop_
_atom_type_symbol
_atom_type_description
_atom_type_scat_dispersion_real
_atom_type_scat_dispersion_imag
_atom_type_scat_source
C C 0.0033 0.0016 'International Tables Vol C Tables 4.2.6.8 and 6.1.1.4'
H H 0.0000 0.0000 'International Tables Vol C Tables 4.2.6.8 and 6.1.1.4'
N N 0.0061 0.0033 'International Tables Vol C Tables 4.2.6.8 and 6.1.1.4'
O O 0.0106 0.0060 'International Tables Vol C Tables 4.2.6.8 and 6.1.1.4'
Cu Cu 0.3201 1.2651 'International Tables Vol C Tables 4.2.6.8 and 6.1.1.4'
I I -0.4742 1.8119 'International Tables Vol C Tables 4.2.6.8 and 6.1.1.4'
Gd Gd -0.1653 3.9035 'International Tables Vol C Tables 4.2.6.8 and 6.1.1.4'

loop_
_geom_angle_atom_site_label_1
_geom_angle_atom_site_label_2
_geom_angle_atom_site_label_3
_geom_angle
_geom_angle_site_symmetry_1
_geom_angle_site_symmetry_3
O2W Gd1 O1W 70.02(9) . .
O2W Gd1 O3 69.23(9) . .
O2W Gd1 C17 148.27(10) . 6_575
O2W Gd1 O5 142.62(10) . 6_575
O2W Gd1 O6 138.01(9) . 6_575
O1W Gd1 O3 112.45(8) . .
O1W Gd1 C17 141.12(10) . 6_575
O1 Gd1 O2W 80.30(10) . .
O1 Gd1 O1W 74.15(10) . .
O1 Gd1 O3 88.53(10) . 7_565
O1 Gd1 O3 142.93(9) . .
O1 Gd1 O4 143.94(11) . .
O1 Gd1 C17 100.47(12) . 6_575
O1 Gd1 O5 74.63(10) . 6_575
O1 Gd1 O6 126.43(10) . 6_575
O1 Gd1 O2 100.71(10) . 7
O3 Gd1 O2W 73.60(10) 7_565 .
O3 Gd1 O1W 141.73(9) 7_565 .
O3 Gd1 O3 63.40(10) 7_565 .
O3 Gd1 C17 95.07(10) . 6_575
O3 Gd1 C17 74.71(10) 7_565 6_575
O3 Gd1 O5 78.43(9) 7_565 6_575
O3 Gd1 O6 75.39(10) 7_565 6_575
O4 Gd1 O2W 78.13(10) . .
O4 Gd1 O1W 71.46(10) . .
O4 Gd1 O3 112.27(9) . 7_565
O4 Gd1 O3 49.12(8) . .
O4 Gd1 C17 113.02(12) . 6_575
O4 Gd1 O5 136.46(10) . 6_575
O4 Gd1 O6 88.29(10) . 6_575
O5 Gd1 O1W 126.62(9) 6_575 .
O5 Gd1 O3 118.63(9) 6_575 .
O5 Gd1 C17 26.18(10) 6_575 6_575
O6 Gd1 O1W 142.01(9) 6_575 .
O6 Gd1 O3 71.87(8) 6_575 .
O6 Gd1 C17 26.16(11) 6_575 6_575
O6 Gd1 O5 52.33(9) 6_575 6_575
O2 Gd1 O2W 139.08(10) 7 .
O2 Gd1 O1W 71.03(9) 7 .
O2 Gd1 O3 116.08(9) 7 .
O2 Gd1 O3 146.88(10) 7 7_565
O2 Gd1 O4 78.14(10) 7 .
O2 Gd1 C17 72.36(10) 7 6_575
O2 Gd1 O5 73.66(9) 7 6_575
O2 Gd1 O6 73.57(10) 7 6_575
Cu1 I1 Cu1 60.16(2) . 2_655
I1 Cu1 I1 113.51(2) . 2_655
I1 Cu1 Cu1 59.76(2) 2_655 2_655
I1 Cu1 Cu1 60.07(2) . 2_655
N3 Cu1 I1 108.81(10) . 2_655
N3 Cu1 I1 109.84(11) . .
N3 Cu1 Cu1 151.00(11) . 2_655
N3 Cu1 N2 109.46(15) . .
N2 Cu1 I1 110.25(10) . .
N2 Cu1 I1 104.81(10) . 2_655
N2 Cu1 Cu1 99.45(10) . 2_655
O3 C9 C10 118.5(3) . .
O4 C9 C10 120.3(3) . .
O4 C9 O3 121.1(3) . .
C1 O1 Gd1 175.9(3) . .
O1 C1 C2 119.9(4) . .
O1 C1 O2 123.5(3) . .
O2 C1 C2 116.6(3) . .
C11 C10 C9 121.8(4) . .
C24 N3 Cu1 118.8(3) . .
C24 N3 C23 117.1(4) . .
C23 N3 Cu1 124.1(3) . .
N3 C24 C20 124.3(4) . .
N2 C16 C12 124.4(4) . .
C16 N2 Cu1 119.3(3) . .
C16 N2 C15 117.5(4) . .
C15 N2 Cu1 122.9(3) . .
C10 C11 C12 126.2(4) . .
C16 C12 C11 122.0(4) . .
C16 C12 C13 117.0(4) . .
C13 C12 C11 121.0(4) . .
N2 C15 C14 122.7(4) . .
C14 C13 C12 119.4(5) . .
C24 C20 C19 121.9(4) . .
C21 C20 C24 116.7(4) . .
C21 C20 C19 121.4(4) . .
N3 C23 C22 123.6(5) . .
C20 C21 C22 119.7(5) . .
Gd1 O3 Gd1 116.60(10) 7_565 .
C9 O3 Gd1 82.9(2) . .
C9 O3 Gd1 154.8(3) . 7_565
C9 O4 Gd1 103.2(2) . .
C2 C3 C4 127.0(4) . .
C3 C2 C1 122.8(4) . .
C18 C19 C20 126.3(4) . .
C23 C22 C21 118.5(5) . .
C18 C17 Gd1 174.5(3) . 6_576
O5 C17 Gd1 62.3(2) . 6_576
O5 C17 C18 120.9(4) . .
O5 C17 O6 121.3(4) . .
O6 C17 Gd1 59.0(2) . 6_576
O6 C17 C18 117.8(4) . .
C19 C18 C17 123.5(4) . .
N1 C8 C4 124.7(4) . .
C8 C4 C3 122.5(4) . .
C5 C4 C3 120.8(4) . .
C5 C4 C8 116.7(4) . .
C4 C5 C6 119.1(5) . .
C15 C14 C13 119.0(5) . .
N1 C7 C6 123.7(4) . .
C7 C6 C5 119.0(5) . .
C8 N1 C7 116.8(4) . .
C17 O5 Gd1 91.5(2) . 6_576
C17 O6 Gd1 94.8(2) . 6_576
C1 O2 Gd1 131.2(3) . 7

loop_
_geom_bond_atom_site_label_1
_geom_bond_atom_site_label_2
_geom_bond_distance
_geom_bond_site_symmetry_2
Gd1 O2W 2.425(3) .
Gd1 O1W 2.547(3) .
Gd1 O1 2.279(3) .
Gd1 O3 2.403(3) 7_565
Gd1 O3 2.819(3) .
Gd1 O4 2.395(3) .
Gd1 C17 2.863(4) 6_575
Gd1 O5 2.536(3) 6_575
Gd1 O6 2.462(3) 6_575
Gd1 O2 2.370(3) 7
I1 Cu1 2.6581(7) 2_655
I1 Cu1 2.6498(7) .
Cu1 I1 2.6581(6) 2_655
Cu1 Cu1 2.6605(12) 2_655
Cu1 N3 2.061(4) .
Cu1 N2 2.085(4) .
C9 C10 1.474(5) .
C9 O3 1.274(4) .
C9 O4 1.253(5) .
O1 C1 1.250(5) .
C1 C2 1.491(5) .
C1 O2 1.262(5) .
C10 C11 1.305(6) .
N3 C24 1.325(5) .
N3 C23 1.332(6) .
C24 C20 1.401(6) .
C16 N2 1.336(5) .
C16 C12 1.382(6) .
N2 C15 1.338(6) .
C11 C12 1.473(6) .
C12 C13 1.390(6) .
C15 C14 1.376(7) .
C13 C14 1.384(7) .
C20 C21 1.374(7) .
C20 C19 1.469(6) .
C23 C22 1.368(7) .
C21 C22 1.388(7) .
O3 Gd1 2.403(3) 7_565
C3 C2 1.311(6) .
C3 C4 1.466(6) .
C19 C18 1.311(6) .
C17 Gd1 2.863(4) 6_576
C17 C18 1.490(6) .
C17 O5 1.263(5) .
C17 O6 1.267(5) .
C8 C4 1.391(6) .
C8 N1 1.329(5) .
C4 C5 1.385(6) .
C5 C6 1.393(6) .
C7 C6 1.351(7) .
C7 N1 1.338(7) .
O5 Gd1 2.536(3) 6_576
O6 Gd1 2.462(3) 6_576
O2 Gd1 2.370(3) 7
